data_9007584
loop_
_publ_author_name
'Theobald, F.'
'Galy, J.'

_publ_section_title
;
 Structure cristalline de VOSO4((H2O)3
 Locality: synthetic
 Note: polymorph of bobjonesite
;
_journal_name_full 'Acta Crystallographica, Section B'
_journal_page_first 2732
_journal_page_last 2736
_journal_paper_doi 10.1107/S0567740873007466
_journal_volume 29
_journal_year 1973
_chemical_formula_structural VOSO4(H2O)3
_chemical_formula_sum 'H12 O16 S2 V2'
_space_group_IT_number 14
_symmetry_space_group_name_Hall '-P 2ybc'
_symmetry_space_group_name_H-M 'P 1 21/c 1'
_cell_angle_alpha 90
_cell_angle_beta 108.9
_cell_angle_gamma 90
_cell_length_a 7.411
_cell_length_b 7.439
_cell_length_c 12.272
_cell_volume 640.084
_cell_formula_units_Z 2
_cod_depositor_comments
;
  Z value inserted and formula changed to reflect dimeric structure
   Water oxygen renamed so they are recognized as such
                               Miguel.
;
_exptl_crystal_density_diffrn 2.252
_cod_original_formula_sum 'V S O8 H6'
_cod_database_code 9007584

loop_
_symmetry_equiv_pos_as_xyz
x,y,z
x,1/2-y,1/2+z
-x,1/2+y,1/2-z
-x,-y,-z

loop_
_atom_site_label
_atom_site_fract_x
_atom_site_fract_y
_atom_site_fract_z
_atom_site_U_iso_or_equiv
V 0.30690 0.71710 0.37460 0.00988
S 0.24140 0.36040 0.51230 0.00887
O1 0.56670 0.69710 0.49290 0.01558
O2 0.20000 0.54030 0.46380 0.02318
O3 0.09670 0.23210 0.43910 0.02039
O4 0.02760 0.79730 0.29100 0.01811
O5 0.32440 0.59760 0.27410 0.02900
O6 0.24120 0.35980 0.63090 0.02254
O7 0.25330 0.89250 0.51380 0.01672
O8 0.38940 0.96180 0.32960 0.02660
